data_7112867
loop_
_publ_author_name
'Demchenko, Pavlo Yu'
'Gladyshevskii, Roman E.'
'Volkov, Sergei V.'
'Yanko, Oleg G.'
'Kharkova, Lyudmila B.'
'Fokina, Zoya A.'
'Fokin, Andrey A.'

_publ_section_title
;
 The first nonaselenium ring.
;
_journal_issue 25
_journal_name_full 'Chemical communications (Cambridge, England)'
_journal_page_first 4520
_journal_page_last 4522
_journal_paper_doi 10.1039/c0cc00192a
_journal_volume 46
_journal_year 2010
_chemical_formula_iupac 'Rh2 Se9 Cl6'
_chemical_formula_moiety 'Cl6 Rh2 Se9'
_chemical_formula_structural '(Rh Cl3)2 Se9'
_chemical_formula_sum 'Cl6 Rh2 Se9'
_chemical_formula_weight 1129.16
_chemical_name_common 'rhodium selenium chloride'
_chemical_name_structure_type 'own structure type'
_chemical_name_systematic 'dirhodium nonaselenium hexachloride'
_chemical_properties_physical hygroscopic
_chemical_temperature_decomposition 573
_space_group_IT_number 88
_symmetry_cell_setting tetragonal
_symmetry_space_group_name_Hall '-I 4ad'
_symmetry_space_group_name_H-M 'I 41/a :2'
_atom_sites_solution_primary direct
_atom_sites_solution_secondary difmap
_cell_angle_alpha 90.00000
_cell_angle_beta 90.00000
_cell_angle_gamma 90.00000
_cell_formula_units_Z 8
_cell_length_a 12.20346(9)
_cell_length_b 12.20346(9)
_cell_length_c 23.7125(3)
_cell_measurement_temperature 297(1)
_cell_volume 3531.37(6)
_computing_cell_refinement 'N-TREOR09 (Altomare et al., 2009) [2]'
_computing_data_collection 'STOE WinXPOW (Stoe & Cie GmbH, 2007) [1]'
_computing_molecular_graphics 'DIAMOND (Brandenburg, 2001) [7]'
_computing_publication_material 'enCIFer (CCDC, 2008); publCIF (Westrip, IUCR, 2009)'
_computing_structure_refinement 'FullProf.2k (Rodriguez-Carvajal, 2001) [4]'
_computing_structure_solution 'EXPO2009 (Altomare et al., 2004) [3]'
_diffrn_ambient_environment vacuum
_diffrn_ambient_temperature 297(1)
_diffrn_detector 'linear PSD'
_diffrn_detector_type 'STOE linear PSD'
_diffrn_measurement_device_type 'STOE STADI P'
_diffrn_measurement_method 'data from 2\q scans'
_diffrn_radiation_monochromator 'Ge (111) curved crystal'
_diffrn_radiation_probe x-ray
_diffrn_radiation_source 'sealed X-ray tube'
_diffrn_radiation_type 'Cu K\a~1~'
_diffrn_radiation_wavelength 1.540598
_diffrn_source 'sealed X-ray tube'
_diffrn_source_current 40
_diffrn_source_details 'Generator Seifert ID3003'
_diffrn_source_power 1.6
_diffrn_source_size '12 mm x 0.4mm long fine-focus'
_diffrn_source_take-off_angle 6
_diffrn_source_target Cu
_diffrn_source_type 'STOE PW2773/00'
_diffrn_source_voltage 40
_exptl_absorpt_coefficient_mu 44.52
_exptl_crystal_density_diffrn 4.248
_exptl_crystal_F_000 3984
_pd_block_diffractogram_id Rh2Se9Cl6_prof
_pd_calc_method 'Rietveld Refinement'
_pd_char_colour orange_red
_pd_char_particle_morphology 'loose powder, size < 0.04 mm'
_pd_instr_location ' ?'
_pd_meas_2theta_range_inc 0.015000
_pd_meas_2theta_range_max 93.49500
_pd_meas_2theta_range_min 3.00000
_pd_meas_number_of_points 6034
_pd_meas_scan_method step
_pd_prep_pressure 101.3
_pd_prep_temperature 373
_pd_proc_2theta_range_inc 0.015000
_pd_proc_2theta_range_max 93.4950
_pd_proc_2theta_range_min 3.0000
_pd_proc_info_data_reduction 'no reduction'
_pd_proc_info_excluded_regions 0
_pd_proc_ls_background_function
;Linear interpolation between a set background points with refinable heights.
The background points were determined automatically; the values were refined
to improve the agreement at opening cycles, then were fixed.
;
_pd_proc_ls_peak_cutoff 0.00500
_pd_proc_ls_pref_orient_corr 'No significance preferred orientation effect was observed'
_pd_proc_ls_profile_function pseudo-Voigt
_pd_proc_ls_prof_R_factor 0.053225
_pd_proc_ls_prof_wR_expected 0.059939
_pd_proc_ls_prof_wR_factor 0.069835
_pd_proc_wavelength 1.540598
_pd_spec_mounting 'glass capillary'
_pd_spec_mount_mode transmission
_pd_spec_orientation vertical
_pd_spec_shape cylinder
_pd_spec_size_axial 12
_pd_spec_size_equat 0.5
_pd_spec_size_thick 0.25
_refine_ls_goodness_of_fit_all 1.1651
_refine_ls_matrix_type fullcycle
_refine_ls_number_constraints 1
_refine_ls_number_parameters 83
_refine_ls_number_reflns 833
_refine_ls_number_restraints 0
_refine_ls_R_I_factor 0.028175
_refine_ls_shift/su_max 0.0
_refine_ls_structure_factor_coef Inet
_refine_ls_weighting_details 'Standard least-square refinement with w=1.0/\s^2^(Y~iobs~)'
_refine_ls_weighting_scheme sigma
_cod_data_source_file c0cc00192a.txt
_cod_data_source_block Rh2Se9Cl6
_cod_depositor_comments
;
The following automatic conversions were performed:

'_symmetry_cell_setting' value 'Tetragonal' changed to 'tetragonal'
according to
/usr/data/users/saulius/automatic-downloads/retrospective/RSC/lib/dictionaries/cif_core.dic
dictionary named 'cif_core.dic' version 2.4.2 from
2011-04-26.

'_diffrn_radiation_probe' value 'X-ray' changed to
'x-ray' according to
/usr/data/users/saulius/automatic-downloads/retrospective/RSC/lib/dictionaries/cif_core.dic
dictionary named 'cif_core.dic' version 2.4.2 from 2011-04-26.

Automatic conversion script
Id: cif_fix_values 2281 2013-09-26 08:29:07Z andrius 
;
_cod_original_cell_volume 3531.38(6)
_cod_original_sg_symbol_H-M 'I 41/a'
_cod_database_code 7112867

loop_
_symmetry_equiv_pos_as_xyz
x,y,z
-y+3/4,x+1/4,z+1/4
-x+1/2,-y,z+1/2
y+3/4,-x+3/4,z+3/4
-x,-y,-z
y+1/4,-x+3/4,-z+3/4
x+1/2,y,-z+1/2
-y+1/4,x+1/4,-z+1/4
x+1/2,y+1/2,z+1/2
-y+1/4,x+3/4,z+3/4
-x,-y+1/2,z
y+1/4,-x+1/4,z+1/4
-x+1/2,-y+1/2,-z+1/2
y+3/4,-x+1/4,-z+1/4
x,y+1/2,-z
-y+3/4,x+3/4,-z+3/4

loop_
_atom_site_label
_atom_site_fract_x
_atom_site_fract_y
_atom_site_fract_z
_atom_site_U_iso_or_equiv
_atom_site_occupancy
_atom_site_adp_type
_atom_site_type_symbol
Rh1 0.1407(3) 0.1403(3) 0.38981(12) 0.032(2) 1.00000 Uani RH
Se1 0.0078(4) 0.3958(4) 0.32462(17) 0.036(3) 1.00000 Uani SE
Se2 0.0319(4) 0.1572(3) 0.47444(17) 0.039(3) 1.00000 Uani SE
Se3 0.3269(3) 0.1709(4) 0.12904(17) 0.037(3) 1.00000 Uani SE
Se4 0.3571(4) 0.0812(4) 0.04184(16) 0.041(3) 1.00000 Uani SE
Se5 0.00000 0.25000 0.2589(2) 0.036(4) 1.00000 Uani SE
Cl1 0.0964(8) 0.0386(9) 0.2011(4) 0.048(8) 1.00000 Uani CL
Cl2 0.1279(8) 0.0113(7) 0.0658(4) 0.044(8) 1.00000 Uani CL
Cl3 0.3766(7) 0.5526(6) 0.0930(3) 0.028(6) 1.00000 Uani CL

loop_
_atom_site_aniso_label
_atom_site_aniso_U_11
_atom_site_aniso_U_22
_atom_site_aniso_U_33
_atom_site_aniso_U_12
_atom_site_aniso_U_13
_atom_site_aniso_U_23
_atom_site_aniso_type_symbol
Rh1 0.039(2) 0.023(2) 0.032(2) 0.0116(18) 0.0009(18) -0.0008(17) RH
Se1 0.036(3) 0.032(3) 0.039(3) 0.003(3) 0.012(3) 0.004(3) SE
Se2 0.040(4) 0.023(3) 0.054(3) 0.011(3) 0.011(3) 0.003(3) SE
Se3 0.032(4) 0.042(3) 0.038(3) -0.002(2) 0.004(3) -0.009(3) SE
Se4 0.046(4) 0.031(3) 0.046(3) -0.002(3) 0.009(3) -0.004(3) SE
Se5 0.057(5) 0.031(5) 0.020(4) 0.004(4) 0.00000 0.00000 SE
Cl1 0.042(8) 0.058(8) 0.043(9) -0.016(7) -0.002(6) -0.004(6) CL
Cl2 0.025(7) 0.026(7) 0.081(10) -0.007(5) 0.004(7) -0.029(7) CL
Cl3 0.047(7) 0.022(6) 0.015(6) -0.015(6) 0.010(6) 0.004(5) CL

loop_
_atom_type_symbol
_atom_type_scat_Cromer_Mann_a1
_atom_type_scat_Cromer_Mann_b1
_atom_type_scat_Cromer_Mann_a2
_atom_type_scat_Cromer_Mann_b2
_atom_type_scat_Cromer_Mann_a3
_atom_type_scat_Cromer_Mann_b3
_atom_type_scat_Cromer_Mann_a4
_atom_type_scat_Cromer_Mann_b4
_atom_type_scat_Cromer_Mann_c
_atom_type_scat_dispersion_real
_atom_type_scat_dispersion_imag
_atom_type_scat_source
rh 19.29570 0.75154 14.35010 8.21758 4.73425 25.87490 1.28918 98.60620 5.32800 -0.07700 3.60500 International_Tables_for_Crystallography_Vol.C(1991)_Tables_6.1.1.4_and_6.1.1.5
se 17.00060 2.40980 5.81960 0.27260 3.97310 15.23720 4.35430 43.81630 2.84090 -0.87900 1.13900 International_Tables_for_Crystallography_Vol.C(1991)_Tables_6.1.1.4_and_6.1.1.5
cl 11.46040 0.01040 7.19640 1.16620 6.25560 18.51940 1.64550 47.77840 -9.55740 0.34800 0.70200 International_Tables_for_Crystallography_Vol.C(1991)_Tables_6.1.1.4_and_6.1.1.5

loop_
_geom_bond_atom_site_label_1
_geom_bond_atom_site_label_2
_geom_bond_distance
_geom_bond_site_symmetry_2
_geom_bond_publ_flag
Rh1 Se1 2.422(6) 11_555 yes
Rh1 Se2 2.415(5) . yes
Rh1 Se3 2.380(6) 13_555 yes
Rh1 Cl1 2.323(10) 12_555 yes
Rh1 Cl2 2.301(10) 12_555 yes
Rh1 Cl3 2.398(8) 13_555 yes
Se1 Rh1 2.422(6) 11_555 no
Se1 Se3 2.437(6) 13_555 yes
Se1 Se5 2.367(6) . yes
Se2 Rh1 2.415(5) . no
Se2 Se2 2.395(5) 11_555 yes
Se2 Se4 2.358(7) 7_455 yes
Se3 Rh1 2.380(6) 13_555 no
Se3 Se1 2.437(6) 13_555 no
Se3 Se4 2.368(6) . yes
Se4 Se2 2.358(7) 7_555 no
Se4 Se3 2.368(6) . no
Se5 Se1 2.367(6) . no
Se5 Se1 2.367(6) 11_555 no
Cl1 Rh1 2.323(11) 10_544 no
Cl2 Rh1 2.301(10) 10_544 no
Cl3 Rh1 2.398(8) 13_555 no
